data_1100624
loop_
_publ_author_name
'Chitsaz, Soheila'
'Neum\"uller, Bernhard'
'Harms, Klaus'
'Dehnicke, Kurt'

_publ_section_title
;
 Asymmetrisch substituierte Iminiumsalze [Et~3~PNAsPh~3~]X und ihre
 Reaktion mit Acetonitril. Kristallstrukturen von [Et~3~PNAsPh~3~]X
 (X = Cl, Br), [(Ph~3~As)~2~CCN]Br und [(Ph~3~As)~2~CCN(SnBr~5~)]
;
_journal_coden_ASTM ZAACAB
_journal_issue 8
_journal_name_full
;
 Zeitschrift fuer Anorganische und Allgemeine Chemie
;
_journal_page_first 1341
_journal_page_last 1346
_journal_paper_doi 10.1002/(sici)1521-3749(199808)624:8<1341::aid-zaac1341>3.0.co;2-v
_journal_volume 624
_journal_year 1998
_chemical_formula_sum 'C38 H30 As2 Br N'
_space_group_IT_number 14
_symmetry_cell_setting monoclinic
_symmetry_space_group_name_Hall '-P 2yn'
_symmetry_space_group_name_H-M 'P 1 21/n 1'
_cell_angle_alpha 90
_cell_angle_beta 100.883(9)
_cell_angle_gamma 90
_cell_formula_units_Z 4
_cell_length_a 10.2230(9)
_cell_length_b 15.9892(11)
_cell_length_c 19.6389(18)
_cod_original_sg_symbol_H-M 'P 21/n'
_cod_original_formula_sum 'C38 H30 As2 Br1 N1'
_cod_database_code 1100624

loop_
_symmetry_equiv_pos_site_id
_symmetry_equiv_pos_as_xyz
1 x,y,z
2 1/2+x,1/2-y,1/2+z
3 -x,-y,-z
4 -1/2-x,-1/2+y,-1/2-z

loop_
_atom_site_label
_atom_site_type_symbol
_atom_site_fract_x
_atom_site_fract_y
_atom_site_fract_z
As1 As 0.56037(5) 0.88706(3) 0.21611(2)
C1 C 0.5769(5) 0.9107(3) 0.3124(2)
Br1 Br 0.23569(6) 0.28587(3) -0.00084(2)
As2 As 0.35680(5) 0.73709(3) 0.14325(2)
C2 C 0.5750(5) 0.8456(3) 0.3601(2)
H1 H 0.56500 0.78930 0.34460
C3 C 0.5880(6) 0.8639(4) 0.4300(2)
H2 H 0.58430 0.82020 0.46240
C4 C 0.6061(6) 0.9455(4) 0.4527(3)
H3 H 0.61860 0.95680 0.50100
C5 C 0.6065(5) 1.0118(4) 0.4064(2)
H4 H 0.61630 1.06780 0.42260
C6 C 0.5922(5) 0.9938(3) 0.3363(2)
H5 H 0.59270 1.03810 0.30400
C7 C 0.7269(5) 0.9093(3) 0.1902(2)
C8 C 0.8231(5) 0.9591(3) 0.2310(2)
H6 H 0.80720 0.98130 0.27360
C9 C 0.9407(6) 0.9760(4) 0.2096(2)
H7 H 1.00720 1.00880 0.23790
C10 C 0.9624(5) 0.9451(3) 0.1464(2)
H8 H 1.04280 0.95820 0.13120
C11 C 0.8692(5) 0.8961(3) 0.1061(2)
H9 H 0.88600 0.87500 0.06330
C12 C 0.7502(5) 0.8766(3) 0.1267(2)
H10 H 0.68590 0.84210 0.09880
C13 C 0.4327(5) 0.9642(3) 0.1688(2)
C14 C 0.4466(6) 0.9958(3) 0.1033(2)
H11 H 0.51480 0.97540 0.08090
C15 C 0.3595(6) 1.0567(3) 0.0726(3)
H12 H 0.36560 1.07640 0.02760
C16 C 0.2649(6) 1.0893(3) 0.1055(3)
H13 H 0.20860 1.13300 0.08420
C17 C 0.2504(5) 1.0593(3) 0.1700(2)
H14 H 0.18400 1.08170 0.19270
C18 C 0.3342(5) 0.9959(3) 0.2008(2)
H15 H 0.32370 0.97420 0.24450
C19 C 0.3093(5) 0.7934(3) 0.0566(2)
C20 C 0.3949(5) 0.7856(3) 0.0072(2)
H16 H 0.47560 0.75470 0.01800
C21 C 0.3578(6) 0.8239(3) -0.0567(2)
H17 H 0.41230 0.81730 -0.09050
C22 C 0.2444(7) 0.8709(4) -0.0722(2)
H18 H 0.22190 0.89730 -0.11620
C23 C 0.1620(6) 0.8804(4) -0.0243(2)
H19 H 0.08300 0.91290 -0.03510
C24 C 0.1969(5) 0.8415(3) 0.0404(2)
H20 H 0.14150 0.84860 0.07380
C25 C 0.3867(5) 0.6219(3) 0.12511(19)
C26 C 0.5011(5) 0.5986(3) 0.10151(19)
H21 H 0.56550 0.63950 0.09570
C27 C 0.5210(6) 0.5147(3) 0.0863(2)
H22 H 0.59980 0.49820 0.07080
C28 C 0.4259(6) 0.4558(3) 0.0938(2)
H23 H 0.43920 0.39890 0.08290
C29 C 0.3124(6) 0.4786(3) 0.1169(2)
H24 H 0.24730 0.43770 0.12150
C30 C 0.2927(5) 0.5612(3) 0.1336(2)
H25 H 0.21540 0.57660 0.15090
C31 C 0.2080(5) 0.7445(3) 0.18994(19)
C32 C 0.0817(5) 0.7219(3) 0.1580(2)
H26 H 0.06550 0.70610 0.11060
C33 C -0.0224(5) 0.7220(3) 0.1940(2)
H27 H -0.10980 0.70680 0.17160
C34 C 0.0032(5) 0.7447(3) 0.2637(2)
H28 H -0.06760 0.74500 0.28880
C35 C 0.1293(5) 0.7667(3) 0.2969(2)
H29 H 0.14490 0.78210 0.34440
C36 C 0.2344(5) 0.7665(3) 0.26067(19)
H30 H 0.32200 0.78090 0.28330
N1 N 0.6914(5) 0.6703(3) 0.2520(2)
C37 C 0.5135(5) 0.7756(3) 0.19568(19)
C38 C 0.6111(5) 0.7173(3) 0.2265(2)

loop_
_atom_type_symbol
_atom_type_radius_bond
C 0.68
H 0.23
As 1.21
Br 1.21
N 0.68
